data_7241658
loop_
_publ_author_name
'de Miguel, Gustavo'
'Garz\'on-Ruiz, Andr\'es'
'Navarro, Amparo'
'Garc\'ia-Frutos, Eva M.'

_publ_section_title
;
 Synthesis and photophysical studies of an indigo derivative:
 N-octyl-7,7&#x2032;-diazaindigo
;
_journal_issue 69
_journal_name_full 'RSC Advances'
_journal_page_first 42014
_journal_page_last 42020
_journal_paper_doi 10.1039/D0RA06451C
_journal_volume 10
_journal_year 2020
_chemical_absolute_configuration unk
_chemical_formula_sum 'C22 H24 N4 O2'
_chemical_formula_weight 376.45
_chemical_name_common EG607_200K
_space_group_crystal_system monoclinic
_space_group_IT_number 4
_space_group_name_Hall 'P 2yb'
_space_group_name_H-M_alt 'P 1 21 1'
_atom_sites_solution_hydrogens mixed
_audit_update_record
;
2020-07-02 deposited with the CCDC.	2020-11-04 downloaded from the CCDC.
;
_cell_angle_alpha 90
_cell_angle_beta 103.691(5)
_cell_angle_gamma 90
_cell_formula_units_Z 2
_cell_length_a 13.5359(14)
_cell_length_b 5.1353(6)
_cell_length_c 13.931(2)
_cell_measurement_reflns_used 885
_cell_measurement_temperature 200.(2)
_cell_measurement_theta_max 19.0917
_cell_measurement_theta_min 3.0425
_cell_volume 940.8(2)
_computing_cell_refinement 'SAINT V8.34A (Bruker AXS Inc., 2013)'
_computing_data_collection 'Bruker APEX2'
_computing_data_reduction 'SAINT V8.34A (Bruker AXS Inc., 2013)'
_computing_molecular_graphics 'Bruker SHELXTL'
_computing_publication_material 'Bruker SHELXTL'
_computing_structure_refinement 'SHELXL-2014/7 (Sheldrick, 2014)'
_computing_structure_solution 'SHELXS-97 (Sheldrick 2008)'
_diffrn_ambient_temperature 200.(2)
_diffrn_detector_area_resol_mean 8.3333
_diffrn_measured_fraction_theta_full 0.999
_diffrn_measured_fraction_theta_max 0.999
_diffrn_measurement_device_type 'Bruker Kappa Apex II'
_diffrn_measurement_method '\f and \w scans'
_diffrn_radiation_type 'Mo K\a'
_diffrn_radiation_wavelength 0.71073
_diffrn_reflns_av_R_equivalents 0.0883
_diffrn_reflns_av_unetI/netI 0.1371
_diffrn_reflns_limit_h_max 16
_diffrn_reflns_limit_h_min -16
_diffrn_reflns_limit_k_max 6
_diffrn_reflns_limit_k_min -6
_diffrn_reflns_limit_l_max 16
_diffrn_reflns_limit_l_min -16
_diffrn_reflns_number 11012
_diffrn_reflns_theta_full 25.34
_diffrn_reflns_theta_max 25.34
_diffrn_reflns_theta_min 1.55
_exptl_absorpt_coefficient_mu 0.087
_exptl_absorpt_correction_T_max 1.00
_exptl_absorpt_correction_T_min 0.83
_exptl_absorpt_correction_type multi-scan
_exptl_absorpt_process_details sadabs
_exptl_crystal_colour 'dark blue brown'
_exptl_crystal_density_diffrn 1.329
_exptl_crystal_density_method 'not measured'
_exptl_crystal_description needle
_exptl_crystal_F_000 400
_exptl_crystal_size_max 0.233
_exptl_crystal_size_mid 0.028
_exptl_crystal_size_min 0.010
_refine_diff_density_max 0.240
_refine_diff_density_min -0.295
_refine_ls_abs_structure_details
;

Flack x determined using 583 quotients [(I+)-(I-)]/[(I+)+(I-)]
(Parsons, Flack and Wagner, Acta Cryst. B69 (2013) 249-259).
;
_refine_ls_abs_structure_Flack -0.1(10)
_refine_ls_extinction_method none
_refine_ls_goodness_of_fit_ref 1.041
_refine_ls_hydrogen_treatment mixed
_refine_ls_matrix_type full
_refine_ls_number_parameters 258
_refine_ls_number_reflns 3428
_refine_ls_number_restraints 1
_refine_ls_restrained_S_all 1.041
_refine_ls_R_factor_all 0.1391
_refine_ls_R_factor_gt 0.0640
_refine_ls_shift/su_max 0.000
_refine_ls_shift/su_mean 0.000
_refine_ls_structure_factor_coef Fsqd
_refine_ls_weighting_details 'w=1/[\s^2^(Fo^2^)+(0.0707P)^2^] where P=(Fo^2^+2Fc^2^)/3'
_refine_ls_weighting_scheme calc
_refine_ls_wR_factor_gt 0.1181
_refine_ls_wR_factor_ref 0.1640
_reflns_number_gt 2026
_reflns_number_total 3428
_reflns_threshold_expression 'I > 2\s(I)'
_cod_data_source_file d0ra06451c2.cif
_cod_data_source_block 02199CristobaldelosRios
_cod_database_code 7241658

loop_
_space_group_symop_operation_xyz
'x, y, z'
'-x, y+1/2, -z'

loop_
_atom_site_type_symbol
_atom_site_label
_atom_site_fract_x
_atom_site_fract_y
_atom_site_fract_z
_atom_site_U_iso_or_equiv
_atom_site_adp_type
_atom_site_calc_flag
_atom_site_refinement_flags_adp
_atom_site_refinement_flags_occupancy
_atom_site_refinement_flags_posn
_atom_site_occupancy
_atom_site_disorder_assembly
_atom_site_disorder_group
C C1 0.9043(4) 0.8971(13) 0.7445(5) 0.0231(16) Uani d . . . 1 . .
C C2 0.8477(4) 0.5761(14) 0.6328(5) 0.0207(15) Uani d . . . 1 . .
C C3 0.9396(4) 0.6980(12) 0.6086(5) 0.0202(16) Uani d . . . 1 . .
C C4 0.9694(4) 0.9089(13) 0.6805(5) 0.0213(16) Uani d . . . 1 . .
C C5 1.0457(4) 1.0945(15) 0.6963(5) 0.0274(16) Uani d . . . 1 . .
H H5 1.0913 1.1085 0.6542 0.033 Uiso calc U . R 1 . .
C C6 1.0525(5) 1.2569(15) 0.7756(5) 0.0292(17) Uani d . . . 1 . .
H H6 1.1029 1.3894 0.7889 0.035 Uiso calc U . R 1 . .
C C7 0.9857(5) 1.2274(14) 0.8362(5) 0.0327(19) Uani d . . . 1 . .
H H7 0.9937 1.3405 0.8914 0.039 Uiso calc U . R 1 . .
C C8 0.7599(4) 0.0817(15) 0.4543(5) 0.0242(16) Uani d . . . 1 . .
C C9 0.7945(4) 0.3825(13) 0.5773(5) 0.0235(16) Uani d . . . 1 . .
C C10 0.6927(4) 0.2613(14) 0.5762(5) 0.0246(16) Uani d . . . 1 . .
C C11 0.6757(4) 0.0736(14) 0.4966(5) 0.0221(15) Uani d . . . 1 . .
C C12 0.5986(5) -0.0991(14) 0.4600(5) 0.0319(18) Uani d . . . 1 . .
H H12 0.5409 -0.1114 0.4874 0.038 Uiso calc U . R 1 . .
C C13 0.6083(5) -0.2553(16) 0.3813(5) 0.0375(19) Uani d . . . 1 . .
H H13 0.5565 -0.3763 0.3529 0.045 Uiso calc U . R 1 . .
C C14 0.6940(5) -0.2319(17) 0.3451(5) 0.0371(19) Uani d . . . 1 . .
H H14 0.6989 -0.3426 0.2917 0.045 Uiso calc U . R 1 . .
C C15 0.7676(4) 0.6191(15) 0.7844(5) 0.0264(17) Uani d . . . 1 . .
H H15A 0.8074 0.6444 0.8532 0.032 Uiso calc U . R 1 . .
H H15B 0.7541 0.4303 0.7746 0.032 Uiso calc U . R 1 . .
C C16 0.6664(4) 0.7608(15) 0.7714(5) 0.0300(17) Uani d . . . 1 . .
H H16A 0.6787 0.9447 0.792 0.036 Uiso calc U . R 1 . .
H H16B 0.6298 0.7583 0.7009 0.036 Uiso calc U . R 1 . .
C C17 0.6015(4) 0.6304(15) 0.8332(5) 0.0272(17) Uani d . . . 1 . .
H H17A 0.5912 0.4458 0.8127 0.033 Uiso calc U . R 1 . .
H H17B 0.6393 0.6332 0.9033 0.033 Uiso calc U . R 1 . .
C C18 0.4984(4) 0.7552(15) 0.8250(5) 0.0295(17) Uani d . . . 1 . .
H H18A 0.459 0.7453 0.7555 0.035 Uiso calc U . R 1 . .
H H18B 0.5081 0.9415 0.843 0.035 Uiso calc U . R 1 . .
C C19 0.4377(4) 0.6257(16) 0.8911(5) 0.0318(18) Uani d . . . 1 . .
H H19A 0.427 0.4404 0.8718 0.038 Uiso calc U . R 1 . .
H H19B 0.4784 0.631 0.9602 0.038 Uiso calc U . R 1 . .
C C20 0.3352(4) 0.7498(15) 0.8869(5) 0.0308(17) Uani d . . . 1 . .
H H20A 0.3453 0.9369 0.9036 0.037 Uiso calc U . R 1 . .
H H20B 0.2929 0.7372 0.8186 0.037 Uiso calc U . R 1 . .
C C21 0.2793(4) 0.6234(16) 0.9569(5) 0.0334(19) Uani d . . . 1 . .
H H21A 0.3238 0.6242 1.0244 0.04 Uiso calc U . R 1 . .
H H21B 0.2648 0.4396 0.937 0.04 Uiso calc U . R 1 . .
C C22 0.1791(5) 0.7605(16) 0.9586(5) 0.0375(19) Uani d . . . 1 . .
H H22A 0.1926 0.9436 0.9769 0.056 Uiso calc U . R 1 . .
H H22B 0.1478 0.6753 1.0071 0.056 Uiso calc U . R 1 . .
H H22C 0.1327 0.7502 0.893 0.056 Uiso calc U . R 1 . .
H H3N 0.890(5) 0.279(15) 0.490(5) 0.04(2) Uiso d . . . 1 . .
N N1 0.8302(3) 0.7056(10) 0.7162(4) 0.0240(15) Uani d . . . 1 . .
N N2 0.9093(4) 1.0491(11) 0.8228(4) 0.0284(15) Uani d . . . 1 . .
N N3 0.8276(4) 0.2673(12) 0.5000(4) 0.0243(14) Uani d . . . 1 . .
N N4 0.7721(4) -0.0651(12) 0.3787(4) 0.0317(15) Uani d . . . 1 . .
O O1 0.9779(3) 0.6304(9) 0.5419(3) 0.0266(12) Uani d . . . 1 . .
O O2 0.6343(3) 0.3218(10) 0.6280(4) 0.0358(14) Uani d . . . 1 . .

loop_
_atom_site_aniso_label
_atom_site_aniso_U_11
_atom_site_aniso_U_22
_atom_site_aniso_U_33
_atom_site_aniso_U_12
_atom_site_aniso_U_13
_atom_site_aniso_U_23
C1 0.028(3) 0.021(4) 0.021(4) 0.002(3) 0.007(3) -0.002(3)
C2 0.019(3) 0.022(4) 0.025(4) 0.001(3) 0.012(3) 0.005(4)
C3 0.020(3) 0.019(4) 0.024(4) 0.007(3) 0.009(3) 0.005(3)
C4 0.023(3) 0.021(4) 0.023(4) 0.001(3) 0.013(3) 0.001(4)
C5 0.028(3) 0.029(4) 0.027(4) -0.004(4) 0.009(3) 0.002(4)
C6 0.030(3) 0.020(4) 0.037(5) -0.004(3) 0.008(3) -0.003(4)
C7 0.033(4) 0.028(5) 0.035(5) 0.002(4) 0.004(3) -0.014(4)
C8 0.025(3) 0.024(4) 0.024(4) 0.005(4) 0.008(3) -0.004(4)
C9 0.020(3) 0.021(4) 0.031(4) -0.002(3) 0.008(3) 0.001(4)
C10 0.021(3) 0.022(4) 0.034(4) 0.001(3) 0.011(3) 0.007(4)
C11 0.021(3) 0.018(4) 0.028(4) 0.004(3) 0.007(3) 0.002(4)
C12 0.024(3) 0.035(4) 0.039(5) -0.004(3) 0.011(3) -0.003(4)
C13 0.030(4) 0.039(5) 0.043(5) -0.005(4) 0.007(3) -0.014(5)
C14 0.035(4) 0.039(5) 0.035(5) -0.003(4) 0.004(3) -0.016(4)
C15 0.027(3) 0.033(4) 0.023(4) -0.003(3) 0.015(3) 0.004(4)
C16 0.034(3) 0.026(4) 0.035(4) -0.004(4) 0.018(3) -0.002(4)
C17 0.030(3) 0.027(4) 0.031(4) -0.003(3) 0.017(3) 0.001(4)
C18 0.027(3) 0.033(4) 0.033(4) 0.001(4) 0.015(3) 0.003(4)
C19 0.034(3) 0.035(5) 0.033(4) 0.001(4) 0.021(3) -0.001(4)
C20 0.032(3) 0.032(4) 0.034(4) 0.000(4) 0.019(3) 0.005(4)
C21 0.031(3) 0.043(5) 0.030(4) -0.001(4) 0.014(3) 0.007(4)
C22 0.036(4) 0.046(5) 0.036(5) -0.001(4) 0.020(3) -0.007(4)
N1 0.023(3) 0.022(4) 0.031(4) -0.005(3) 0.013(3) -0.003(3)
N2 0.034(3) 0.027(4) 0.026(4) 0.002(3) 0.013(3) -0.002(3)
N3 0.022(3) 0.028(3) 0.028(3) -0.001(3) 0.014(3) -0.009(3)
N4 0.027(3) 0.040(4) 0.029(4) 0.004(3) 0.009(3) -0.008(3)
O1 0.027(2) 0.030(3) 0.027(3) -0.001(2) 0.017(2) -0.004(2)
O2 0.025(2) 0.042(3) 0.045(3) -0.003(2) 0.016(2) -0.012(3)

loop_
_atom_type_symbol
_atom_type_description
_atom_type_scat_dispersion_real
_atom_type_scat_dispersion_imag
_atom_type_scat_source
C C 0.0033 0.0016 'International Tables Vol C Tables 4.2.6.8 and 6.1.1.4'
H H 0.0000 0.0000 'International Tables Vol C Tables 4.2.6.8 and 6.1.1.4'
N N 0.0061 0.0033 'International Tables Vol C Tables 4.2.6.8 and 6.1.1.4'
O O 0.0106 0.0060 'International Tables Vol C Tables 4.2.6.8 and 6.1.1.4'

loop_
_geom_angle_atom_site_label_1
_geom_angle_atom_site_label_2
_geom_angle_atom_site_label_3
_geom_angle_site_symmetry_1
_geom_angle_site_symmetry_3
_geom_angle
_geom_angle_publ_flag
N2 C1 N1 . . 122.7(6) ?
N2 C1 C4 . . 125.5(6) ?
N1 C1 C4 . . 111.8(6) ?
C9 C2 N1 . . 130.2(5) ?
C9 C2 C3 . . 122.3(6) ?
N1 C2 C3 . . 107.4(6) ?
O1 C3 C4 . . 129.4(6) ?
O1 C3 C2 . . 125.3(6) ?
C4 C3 C2 . . 105.3(5) ?
C5 C4 C1 . . 119.3(6) ?
C5 C4 C3 . . 133.8(6) ?
C1 C4 C3 . . 106.9(5) ?
C6 C5 C4 . . 116.9(6) ?
C5 C6 C7 . . 119.7(7) ?
N2 C7 C6 . . 125.1(7) ?
N4 C8 N3 . . 124.4(5) ?
N4 C8 C11 . . 125.4(6) ?
N3 C8 C11 . . 110.3(6) ?
C2 C9 N3 . . 121.8(5) ?
C2 C9 C10 . . 132.0(6) ?
N3 C9 C10 . . 106.1(6) ?
O2 C10 C11 . . 127.6(6) ?
O2 C10 C9 . . 127.0(7) ?
C11 C10 C9 . . 105.2(5) ?
C12 C11 C8 . . 119.0(6) ?
C12 C11 C10 . . 133.3(6) ?
C8 C11 C10 . . 107.7(5) ?
C11 C12 C13 . . 117.5(6) ?
C14 C13 C12 . . 119.0(7) ?
N4 C14 C13 . . 125.8(7) ?
N1 C15 C16 . . 114.5(5) ?
C17 C16 C15 . . 110.2(6) ?
C18 C17 C16 . . 114.6(6) ?
C17 C18 C19 . . 112.9(6) ?
C20 C19 C18 . . 114.3(6) ?
C21 C20 C19 . . 112.8(6) ?
C20 C21 C22 . . 113.1(6) ?
C1 N1 C2 . . 108.4(5) ?
C1 N1 C15 . . 120.8(5) ?
C2 N1 C15 . . 128.4(5) ?
C1 N2 C7 . . 113.4(5) ?
C8 N3 C9 . . 110.6(5) ?
C8 N4 C14 . . 113.4(6) ?

loop_
_geom_bond_atom_site_label_1
_geom_bond_atom_site_label_2
_geom_bond_site_symmetry_2
_geom_bond_distance
_geom_bond_publ_flag
C1 N2 . 1.330(8) ?
C1 N1 . 1.394(8) ?
C1 C4 . 1.394(9) ?
C2 C9 . 1.358(9) ?
C2 N1 . 1.406(8) ?
C2 C3 . 1.499(8) ?
C3 O1 . 1.217(7) ?
C3 C4 . 1.465(9) ?
C4 C5 . 1.385(9) ?
C5 C6 . 1.369(9) ?
C6 C7 . 1.385(9) ?
C7 N2 . 1.360(8) ?
C8 N4 . 1.337(8) ?
C8 N3 . 1.371(9) ?
C8 C11 . 1.402(8) ?
C9 N3 . 1.393(8) ?
C9 C10 . 1.508(8) ?
C10 O2 . 1.230(7) ?
C10 C11 . 1.446(9) ?
C11 C12 . 1.372(9) ?
C12 C13 . 1.389(9) ?
C13 C14 . 1.375(9) ?
C14 N4 . 1.355(9) ?
C15 N1 . 1.482(7) ?
C15 C16 . 1.524(9) ?
C16 C17 . 1.522(8) ?
C17 C18 . 1.515(8) ?
C18 C19 . 1.525(8) ?
C19 C20 . 1.515(8) ?
C20 C21 . 1.515(8) ?
C21 C22 . 1.533(9) ?

loop_
_geom_hbond_atom_site_label_D
_geom_hbond_atom_site_label_H
_geom_hbond_atom_site_label_A
_geom_hbond_site_symmetry_A
_geom_hbond_distance_DH
_geom_hbond_distance_HA
_geom_hbond_distance_DA
_geom_hbond_angle_DHA
_geom_hbond_publ_flag
C15 H15B O2 . 0.99 2.35 2.911(8) 114.7 ?
C16 H16B O2 . 0.99 2.47 2.975(9) 111.4 ?
N3 H3N O1 . 0.89(6) 2.19(7) 2.719(7) 118.(6) ?
N3 H3N O1 2_746 0.89(6) 2.09(6) 2.915(6) 154.(7) ?

loop_
_geom_torsion_atom_site_label_1
_geom_torsion_atom_site_label_2
_geom_torsion_atom_site_label_3
_geom_torsion_atom_site_label_4
_geom_torsion_site_symmetry_1
_geom_torsion_site_symmetry_2
_geom_torsion_site_symmetry_3
_geom_torsion_site_symmetry_4
_geom_torsion
_geom_torsion_publ_flag
C9 C2 C3 O1 . . . . -3.7(10) ?
N1 C2 C3 O1 . . . . 178.3(6) ?
C9 C2 C3 C4 . . . . 175.7(6) ?
N1 C2 C3 C4 . . . . -2.3(6) ?
N2 C1 C4 C5 . . . . -1.1(10) ?
N1 C1 C4 C5 . . . . 178.1(6) ?
N2 C1 C4 C3 . . . . 177.0(6) ?
N1 C1 C4 C3 . . . . -3.8(7) ?
O1 C3 C4 C5 . . . . 0.7(12) ?
C2 C3 C4 C5 . . . . -178.7(7) ?
O1 C3 C4 C1 . . . . -177.0(6) ?
C2 C3 C4 C1 . . . . 3.6(7) ?
C1 C4 C5 C6 . . . . 0.2(10) ?
C3 C4 C5 C6 . . . . -177.3(7) ?
C4 C5 C6 C7 . . . . 1.0(10) ?
C5 C6 C7 N2 . . . . -1.6(11) ?
N1 C2 C9 N3 . . . . -176.1(7) ?
C3 C2 C9 N3 . . . . 6.4(9) ?
N1 C2 C9 C10 . . . . 8.8(12) ?
C3 C2 C9 C10 . . . . -168.6(7) ?
C2 C9 C10 O2 . . . . 1.2(12) ?
N3 C9 C10 O2 . . . . -174.5(6) ?
C2 C9 C10 C11 . . . . 177.1(7) ?
N3 C9 C10 C11 . . . . 1.4(7) ?
N4 C8 C11 C12 . . . . 0.8(10) ?
N3 C8 C11 C12 . . . . 179.3(6) ?
N4 C8 C11 C10 . . . . 179.8(6) ?
N3 C8 C11 C10 . . . . -1.7(8) ?
O2 C10 C11 C12 . . . . -5.2(13) ?
C9 C10 C11 C12 . . . . 178.9(7) ?
O2 C10 C11 C8 . . . . 176.0(6) ?
C9 C10 C11 C8 . . . . 0.1(7) ?
C8 C11 C12 C13 . . . . -0.8(10) ?
C10 C11 C12 C13 . . . . -179.4(7) ?
C11 C12 C13 C14 . . . . 0.7(11) ?
C12 C13 C14 N4 . . . . -0.7(12) ?
N1 C15 C16 C17 . . . . 171.3(5) ?
C15 C16 C17 C18 . . . . -179.5(6) ?
C16 C17 C18 C19 . . . . -177.6(6) ?
C17 C18 C19 C20 . . . . 178.5(6) ?
C18 C19 C20 C21 . . . . -177.5(6) ?
C19 C20 C21 C22 . . . . 175.8(6) ?
N2 C1 N1 C2 . . . . -178.4(6) ?
C4 C1 N1 C2 . . . . 2.4(7) ?
N2 C1 N1 C15 . . . . -14.4(9) ?
C4 C1 N1 C15 . . . . 166.4(5) ?
C9 C2 N1 C1 . . . . -177.7(6) ?
C3 C2 N1 C1 . . . . 0.0(7) ?
C9 C2 N1 C15 . . . . 19.9(10) ?
C3 C2 N1 C15 . . . . -162.4(5) ?
C16 C15 N1 C1 . . . . 93.8(7) ?
C16 C15 N1 C2 . . . . -105.7(7) ?
N1 C1 N2 C7 . . . . -178.5(6) ?
C4 C1 N2 C7 . . . . 0.6(9) ?
C6 C7 N2 C1 . . . . 0.7(10) ?
N4 C8 N3 C9 . . . . -178.7(6) ?
C11 C8 N3 C9 . . . . 2.7(8) ?
C2 C9 N3 C8 . . . . -178.7(6) ?
C10 C9 N3 C8 . . . . -2.5(7) ?
N3 C8 N4 C14 . . . . -179.0(7) ?
C11 C8 N4 C14 . . . . -0.7(10) ?
C13 C14 N4 C8 . . . . 0.6(11) ?
